data_4343706
loop_
_publ_author_name
'Carnall, W.T.'
'Siegel, S.'
'Ferraro, J.R.'
'Tani, B.S.'
'Gebert, E.'

_publ_section_title
;
 A new series of anhydrous double nitrate salts of the lanthanides.
 Structural and spectral characterization
;
_journal_name_full 'Inorganic Chemistry'
_journal_page_first 560
_journal_page_last 564
_journal_volume 12
_journal_year 1973
_chemical_formula_sum 'K3 N9 O27 Pr2'
_chemical_name_systematic 'K3 Pr2 (N O3)9'
_space_group_IT_number 212
_symmetry_space_group_name_Hall 'P 4acd 2ab 3'
_symmetry_space_group_name_H-M 'P 43 3 2'
_cell_angle_alpha 90
_cell_angle_beta 90
_cell_angle_gamma 90
_cell_formula_units_Z 4
_cell_length_a 13.52
_cell_length_b 13.52
_cell_length_c 13.52
_cell_volume 2471.326
_citation_journal_id_ASTM INOCAJ
_cod_data_source_file Carnall_INOCAJ_1973_1177.cif
_cod_data_source_block K3N9O27Pr2
_cod_database_code 4343706

loop_
_symmetry_equiv_pos_as_xyz
x,y,z
-y+3/4,x+1/4,z+3/4
-x+1/2,-y,z+1/2
y+3/4,-x+3/4,z+1/4
x+1/2,-y+1/2,-z
y+1/4,x+3/4,-z+3/4
-x,y+1/2,-z+1/2
-y+1/4,-x+1/4,-z+1/4
z,x,y
-x+3/4,z+1/4,y+3/4
-z+1/2,-x,y+1/2
x+3/4,-z+3/4,y+1/4
z+1/2,-x+1/2,-y
x+1/4,z+3/4,-y+3/4
-z,x+1/2,-y+1/2
-x+1/4,-z+1/4,-y+1/4
y,z,x
y+1/2,-z+1/2,-x
z+1/4,y+3/4,-x+3/4
-y,z+1/2,-x+1/2
-z+1/4,-y+1/4,-x+1/4
-y+1/2,-z,x+1/2
z+3/4,-y+3/4,x+1/4
-z+3/4,y+1/4,x+3/4

loop_
_atom_site_label
_atom_site_type_symbol
_atom_site_fract_x
_atom_site_fract_y
_atom_site_fract_z
_atom_site_occupancy
_atom_site_U_iso_or_equiv
K1 K+1 0.3116 -0.0616 0.125 1 0.0
O4 O-2 0.4272 0.1071 0.09 1 0.0
O1 O-2 0.4039 0.7426 0.092 1 0.0
O2 O-2 0.5539 -0.3039 0.125 1 0.0
N2 N+5 0.3876 0.1645 0.1478 1 0.0
N1 N+5 0.4852 -0.2352 0.125 1 0.0
Pr1 Pr+3 0.29952 0.29952 0.29952 1 0.0
O5 O-2 0.4255 0.2466 0.1664 1 0.0
O3 O-2 0.3108 0.14 0.1959 1 0.0
